data_7716856
loop_
_publ_author_name
'Lee, Kevin K.'
'Chakraborty, Mou'
'Hu, Aohan'
'Kanagasundaram, Thines'
'Thorek, Daniel L. J.'
'Wilson, Justin J.'

_publ_section_title
;
 Chelation of [<sup>111</sup>In]In<sup>3+</sup> with the
 dual-size-selective macrocycles py-macrodipa and
 py<sub>2</sub>-macrodipa.
;
_journal_issue 35
_journal_name_full 'Dalton transactions (Cambridge, England : 2003)'
_journal_page_first 14634
_journal_page_last 14647
_journal_paper_doi 10.1039/d4dt02146k
_journal_volume 53
_journal_year 2024
_chemical_formula_moiety 'C29 H33 In N5 O7, F6 P, C3 H7 N O'
_chemical_formula_sum 'C32 H40 F6 In N6 O8 P'
_chemical_formula_weight 896.49
_space_group_crystal_system triclinic
_space_group_IT_number 2
_space_group_name_Hall '-P 1'
_space_group_name_H-M_alt 'P -1'
_atom_sites_solution_hydrogens geom
_atom_sites_solution_primary dual
_audit_creation_date 2021-01-27
_audit_creation_method
;
Olex2 1.3-ac4
(compiled 2020.03.28 svn.rd84adfe8 for Rigaku Oxford Diffraction, GUI svn.r6032)
;
_audit_update_record
;
2024-07-25 deposited with the CCDC.	2024-08-14 downloaded from the CCDC.
;
_cell_angle_alpha 65.421(2)
_cell_angle_beta 85.7740(10)
_cell_angle_gamma 74.083(2)
_cell_formula_units_Z 2
_cell_length_a 9.2106(2)
_cell_length_b 14.4787(3)
_cell_length_c 14.7558(2)
_cell_measurement_reflns_used 22778
_cell_measurement_temperature 100.0(4)
_cell_measurement_theta_max 76.5200
_cell_measurement_theta_min 3.2790
_cell_volume 1719.05(7)
_computing_cell_refinement 'CrysAlisPro 1.171.40.81a (Rigaku OD, 2020)'
_computing_data_collection 'CrysAlisPro 1.171.40.81a (Rigaku OD, 2020)'
_computing_data_reduction 'CrysAlisPro 1.171.40.81a (Rigaku OD, 2020)'
_computing_molecular_graphics 'Olex2 1.3-ac4 (Dolomanov et al., 2009)'
_computing_publication_material 'Olex2 1.3-ac4 (Dolomanov et al., 2009)'
_computing_structure_refinement 'SHELXL 2016/6 (Sheldrick, 2015)'
_computing_structure_solution 'SHELXT 2018/2 (Sheldrick, 2018)'
_diffrn_ambient_environment N~2~
_diffrn_ambient_temperature 100.0(4)
_diffrn_detector 'Hybrid Pixel Array Detector'
_diffrn_detector_area_resol_mean 10.0000
_diffrn_detector_type HyPix
_diffrn_measured_fraction_theta_full 1.000
_diffrn_measured_fraction_theta_max 0.990
_diffrn_measurement_details
;
List of Runs (angles in degrees, time in seconds):

  # Type    Start    End  Width  t~exp~   \w     \q     \k     \f   Frames
#--------------------------------------------------------------------------
  1  \w    -23.00  17.00   0.50    0.31    --  -50.09  59.00 -82.00   80
  2  \w    -26.00  21.00   0.50    0.31    --  -50.09  19.00 -90.00   94
  3  \w    -19.00  21.00   0.50    0.31    --  -50.09  19.00-150.00   80
  4  \w    -52.00 -25.00   0.50    1.23    --  -82.50  59.00 -82.00   54
  5  \w   -121.00 -38.00   0.50    0.31    --  -50.09 -59.00 136.00  166
  6  \w     55.00 119.00   0.50    0.31    --   50.09  59.00 -82.00  128
  7  \w    142.00 167.00   0.50    1.23    --  104.00  59.00 -82.00   50
  8  \w    146.00 174.00   0.50    1.23    --  104.00  15.00-120.00   56
  9  \w    150.00 176.00   0.50    1.23    --  104.00  61.00-180.00   52
 10  \w    125.00 151.00   0.50    1.23    --  104.00 125.00 -90.00   52
 11  \w    134.00 165.00   0.50    1.23    --  104.00 125.00 -30.00   62
 12  \w    121.00 147.00   0.50    1.23    --  104.00  77.00 -60.00   52
 13  \w    138.00 164.00   0.50    1.23    --  104.00  30.00 -60.00   52
 14  \w    108.00 175.00   0.50    1.23    --  104.00  80.00-160.28  134
 15  \w    116.00 142.00   0.50    1.23    --  104.00  61.00-180.00   52
 16  \w    102.00 140.00   0.50    1.23    --  104.00  15.00-120.00   76
 17  \w    100.00 140.00   0.50    1.23    --  104.00  15.00 -30.00   80
 18  \w    120.00 150.00   0.50    1.23    --  104.00  77.00  30.00   60
 19  \w    132.00 176.00   0.50    1.23    --  104.00  77.00  90.00   88
 20  \w    139.00 165.00   0.50    1.23    --  104.00  30.00  90.00   52
 21  \w    108.00 173.00   0.50    1.23    --  104.00  61.00 150.00  130
 22  \w    120.00 146.00   0.50    1.23    --  104.00  15.00 120.00   52
 23  \w    103.00 129.00   0.50    1.23    --  104.00  15.00 150.00   52
 24  \w    100.00 155.00   0.50    1.23    --  104.00  30.00 150.00  110
 25  \w     91.00 120.00   0.50    1.23    --  104.00 -84.00  65.44   58
 26  \w     81.00 106.00   0.50    1.23    --  104.00 -94.00 150.00   50
 27  \w     76.00 111.00   0.50    1.23    --  104.00-125.00 120.00   70
 28  \w     85.00 111.00   0.50    1.23    --  104.00-125.00 150.00   52
 29  \w     74.00 126.00   0.50    1.23    --  104.00-144.00 172.72  104
 30  \w     74.00  99.00   0.50    1.23    --  104.00 -77.00 150.00   50
 31  \w     52.00  78.00   0.50    1.23    --  104.00 -94.00  60.00   52
 32  \w     66.00 107.00   0.50    1.23    --  104.00-102.00  42.63   82
 33  \w     79.00 112.00   0.50    1.23    --  104.00-125.00  30.00   66
 34  \w     77.00 107.00   0.50    1.23    --  104.00-125.00  60.00   60
 35  \w     52.00  91.00   0.50    1.23    --  104.00-125.00 -30.00   78
 36  \w     81.00 110.00   0.50    1.23    --  104.00-125.00 -90.00   58
 37  \w     81.00 107.00   0.50    1.23    --  104.00-106.00-151.44   52
 38  \w     78.00 104.00   0.50    1.23    --  104.00 -94.00-150.00   52
 39  \w     73.00  98.00   0.50    1.23    --  104.00-125.00-150.00   50
 40  \w     70.00 100.00   0.50    1.23    --  104.00 -94.00-180.00   60
 41  \w     60.00  87.00   0.50    1.23    --  104.00 -77.00-150.00   54
 42  \w     55.00 110.00   0.50    1.23    --  104.00-125.00-180.00  110
 43  \w     79.00 124.00   0.50    1.23    --  104.00 -79.00 -65.37   90
 44  \w     63.00 106.00   0.50    1.23    --  104.00 -94.00 -60.00   86
 45  \w     60.00 108.00   0.50    1.23    --  104.00-109.00 -56.82   96
 46  \w     39.00  76.00   0.50    1.23    --  104.00-125.00 -60.00   74
 47  \w     32.00  66.00   0.50    1.23    --  104.00 -94.00   0.00   68
 48  \w     37.00  62.00   0.50    1.23    --  104.00-125.00  30.00   50
 49  \w     37.00  91.00   0.50    1.23    --  104.00 -81.00  32.84  108
 50  \w     36.00  80.00   0.50    0.31    --   50.09-125.00   0.00   88
 51  \w     32.00  71.00   0.50    1.23    --  104.00 -61.00 -30.00   78
 52  \w     42.00  67.00   0.50    1.23    --  104.00 -61.00  30.00   50
 53  \w     34.00  60.00   0.50    1.23    --  104.00 -61.00   0.00   52
 54  \w     42.00  94.00   0.50    1.23    --  104.00 -91.00 -88.03  104
 55  \w     32.00  72.00   0.50    1.23    --  104.00 -94.00-150.00   80
 56  \w     32.00  67.00   0.50    1.23    --  104.00 -94.00 -90.00   70
 57  \w     33.00  78.00   0.50    1.23    --  104.00 -77.00-120.00   90
 58  \w     33.00  58.00   0.50    1.23    --  104.00 -77.00-180.00   50
 59  \w     64.00 102.00   0.50    1.23    --  104.00   0.00 -90.00   76
 60  \w     93.00 133.00   0.50    1.23    --  104.00  61.00 -90.00   80
 61  \w    107.00 136.00   0.50    1.23    --  104.00 117.00 -73.23   58
 62  \w     95.00 132.00   0.50    1.23    --  104.00 125.00   0.00   74
 63  \w     97.00 127.00   0.50    1.23    --  104.00 125.00 -30.00   60
 64  \w     98.00 176.00   0.50    1.23    --  104.00 125.00-150.00  156
 65  \w     32.00  66.00   0.50    1.23    --  104.00 -59.00 136.00   68
 66  \w     40.00  66.00   0.50    1.23    --  104.00 -94.00 150.00   52
 67  \w     38.00  72.00   0.50    1.23    --  104.00-125.00 120.00   68
 68  \w     45.00  70.00   0.50    1.23    --  104.00-125.00 150.00   50
 69  \w     42.00  68.00   0.50    1.23    --  104.00 -77.00 120.00   52
 70  \w     33.00  70.00   0.50    1.23    --  104.00 -61.00  90.00   74
 71  \w     34.00  59.00   0.50    1.23    --  104.00 -61.00 150.00   50
 72  \w    -19.00  59.00   0.50    0.31    --   50.09 -59.00 136.00  156
 73  \w    -18.00  25.00   0.50    0.31    --   50.09 -19.00  30.00   86
 74  \w     33.00  78.00   0.50    1.23    --  104.00 -65.00 -65.18   90
 75  \w   -101.00 -76.00   0.50    0.31    --  -50.09-125.00  60.00   50
 76  \w   -136.00-111.00   0.50    1.23    --  -82.50 -59.00 136.00   50
;
_diffrn_measurement_device 'four-circle diffractometer'
_diffrn_measurement_device_type 'XtaLAB Synergy, Dualflex, HyPix'
_diffrn_measurement_method '\w scans'
_diffrn_orient_matrix_type 'CrysAlisPro convention (1999,Acta A55,543-557)'
_diffrn_orient_matrix_UB_11 -0.1195771000
_diffrn_orient_matrix_UB_12 0.0060141000
_diffrn_orient_matrix_UB_13 -0.0714189000
_diffrn_orient_matrix_UB_21 -0.0524742000
_diffrn_orient_matrix_UB_22 0.1207302000
_diffrn_orient_matrix_UB_23 -0.0360001000
_diffrn_orient_matrix_UB_31 0.1151658000
_diffrn_orient_matrix_UB_32 0.0119290000
_diffrn_orient_matrix_UB_33 -0.0825352000
_diffrn_radiation_monochromator mirror
_diffrn_radiation_probe x-ray
_diffrn_radiation_type 'Cu K\a'
_diffrn_radiation_wavelength 1.54184
_diffrn_reflns_av_R_equivalents 0.0509
_diffrn_reflns_av_unetI/netI 0.0383
_diffrn_reflns_Laue_measured_fraction_full 1.000
_diffrn_reflns_Laue_measured_fraction_max 0.990
_diffrn_reflns_limit_h_max 11
_diffrn_reflns_limit_h_min -11
_diffrn_reflns_limit_k_max 18
_diffrn_reflns_limit_k_min -18
_diffrn_reflns_limit_l_max 16
_diffrn_reflns_limit_l_min -18
_diffrn_reflns_number 37369
_diffrn_reflns_point_group_measured_fraction_full 1.000
_diffrn_reflns_point_group_measured_fraction_max 0.990
_diffrn_reflns_theta_full 67.684
_diffrn_reflns_theta_max 77.286
_diffrn_reflns_theta_min 3.297
_diffrn_source 'micro-focus sealed X-ray tube'
_diffrn_source_type 'PhotonJet (Cu) X-ray Source'
_exptl_absorpt_coefficient_mu 6.776
_exptl_absorpt_correction_T_max 1.000
_exptl_absorpt_correction_T_min 0.411
_exptl_absorpt_correction_type gaussian
_exptl_absorpt_process_details
;
CrysAlisPro 1.171.40.81a (Rigaku Oxford Diffraction, 2020)
Numerical absorption correction based on gaussian integration over
a multifaceted crystal model
Empirical absorption correction using spherical harmonics,
implemented in SCALE3 ABSPACK scaling algorithm.
;
_exptl_crystal_colour 'clear colourless'
_exptl_crystal_density_diffrn 1.732
_exptl_crystal_description block
_exptl_crystal_F_000 912
_exptl_crystal_size_max 0.182
_exptl_crystal_size_mid 0.108
_exptl_crystal_size_min 0.038
_refine_diff_density_max 0.929
_refine_diff_density_min -0.848
_refine_diff_density_rms 0.089
_refine_ls_extinction_method none
_refine_ls_goodness_of_fit_ref 1.090
_refine_ls_hydrogen_treatment constr
_refine_ls_matrix_type full
_refine_ls_number_parameters 526
_refine_ls_number_reflns 7224
_refine_ls_number_restraints 298
_refine_ls_restrained_S_all 1.096
_refine_ls_R_factor_all 0.0376
_refine_ls_R_factor_gt 0.0365
_refine_ls_shift/su_max 0.002
_refine_ls_shift/su_mean 0.000
_refine_ls_structure_factor_coef Fsqd
_refine_ls_weighting_details 'w=1/[\s^2^(Fo^2^)+(0.0523P)^2^+1.8272P] where P=(Fo^2^+2Fc^2^)/3'
_refine_ls_weighting_scheme calc
_refine_ls_wR_factor_gt 0.0969
_refine_ls_wR_factor_ref 0.0978
_reflns_Friedel_coverage 0.000
_reflns_number_gt 6930
_reflns_number_total 7224
_reflns_threshold_expression 'I > 2\s(I)'
_cod_data_source_file d4dt02146k3.cif
_cod_data_source_block rah22_abs
_cod_depositor_comments 'Adding full bibliography for 7716855--7716856.cif.'
_cod_original_cell_volume 1719.05(6)
_cod_database_code 7716856
_shelx_shelxl_version_number 2016/6
_chemical_oxdiff_formula C32H40F6InN6O8P
_chemical_oxdiff_usercomment 'Crystallized from DMF/ether.'
_shelx_space_group_comment
;
The symmetry employed for this shelxl refinement is uniquely defined
by the following loop, which should always be used as a source of
symmetry information in preference to the above space-group names.
They are only intended as comments.
;
_reflns_odcompleteness_completeness 98.07
_reflns_odcompleteness_iscentric 1
_reflns_odcompleteness_theta 77.83
_olex2_refinement_description
;
1. Fixed Uiso
 At 1.2 times of:
  All C(H) groups, All C(H,H) groups
 At 1.5 times of:
  All C(H,H,H) groups
2. Restrained distances
 F5A-F4A \\sim F5A-F6A \\sim F4A-F3A \\sim F3A-F6A \\sim F3B-F4B \\sim F3B-F6B
\\sim F4B-F5B \\sim F5B-F6B
 with sigma of 0.04
 P-F1 \\sim P-F2 \\sim P-F5A \\sim P-F4A \\sim P-F3A \\sim P-F6A \\sim P-F3B
\\sim P-F4B \\sim P-F5B \\sim P-F6B
 with sigma of 0.02
3. Uiso/Uaniso restraints and constraints
P \\sim F1 \\sim F2 \\sim F3A \\sim F4A \\sim F5A \\sim F6A \\sim F3B \\sim F4B
\\sim F5B \\sim F6B: within 2A with sigma of 0.04 and sigma for terminal atoms
of 0.08 within 2A
4. Rigid body (RIGU) restrains
 P, F1, F2, F5A, F4A, F3A, F6A, F3B, F4B, F5B, F6B
 with sigma for 1-2 distances of 0.004 and sigma for 1-3 distances of 0.004
5. Others
 Sof(F3B)=Sof(F4B)=Sof(F5B)=Sof(F6B)=1-FVAR(1)
 Sof(F3A)=Sof(F4A)=Sof(F5A)=Sof(F6A)=FVAR(1)
6.a Secondary CH2 refined with riding coordinates:
 C1(H1A,H1B), C7(H7A,H7B), C8(H8A,H8B), C9(H9A,H9B), C10(H10A,H10B), C11(H11A,
 H11B), C12(H12A,H12B), C13(H13A,H13B), C14(H14A,H14B), C15(H15A,H15B),
 C16(H16A,H16B), C23(H23A,H23B)
6.b Aromatic/amide H refined with riding coordinates:
 C3(H3), C4(H4), C5(H5), C18(H18), C19(H19), C20(H20), C25(H25), C26(H26),
 C27(H27), C1S(H1S)
6.c Idealised Me refined as rotating group:
 C2S(H2SA,H2SB,H2SC), C3S(H3SA,H3SB,H3SC)
;
_olex2_submission_special_instructions 'No special instructions were received'
_oxdiff_exptl_absorpt_empirical_details
;
Empirical correction (ABSPACK) includes:
- Absorption correction using spherical harmonics
- Frame scaling
;
_oxdiff_exptl_absorpt_empirical_full_max 1.242
_oxdiff_exptl_absorpt_empirical_full_min 0.840

loop_
_space_group_symop_operation_xyz
'x, y, z'
'-x, -y, -z'

loop_
_atom_site_label
_atom_site_type_symbol
_atom_site_fract_x
_atom_site_fract_y
_atom_site_fract_z
_atom_site_U_iso_or_equiv
_atom_site_adp_type
_atom_site_occupancy
_atom_site_site_symmetry_order
_atom_site_calc_flag
_atom_site_refinement_flags_posn
_atom_site_refinement_flags_adp
_atom_site_refinement_flags_occupancy
_atom_site_disorder_assembly
_atom_site_disorder_group
In In 0.67609(2) 0.53345(2) 0.71359(2) 0.02228(8) Uani 1 1 d . . . . .
O1 O 0.9680(2) 0.44394(16) 0.71746(15) 0.0267(4) Uani 1 1 d . . . . .
O2 O 1.1225(2) 0.22515(17) 0.81633(16) 0.0321(4) Uani 1 1 d . . . . .
O3 O 1.0537(2) 0.17950(17) 1.02827(16) 0.0300(4) Uani 1 1 d . . . . .
O4 O 0.7075(2) 0.54730(16) 0.55981(14) 0.0268(4) Uani 1 1 d . . . . .
O5 O 0.6873(2) 0.48475(18) 0.44688(16) 0.0318(4) Uani 1 1 d . . . . .
O6 O 0.4449(2) 0.54497(16) 0.77179(15) 0.0271(4) Uani 1 1 d . . . . .
O7 O 0.2094(2) 0.64542(18) 0.76620(16) 0.0329(5) Uani 1 1 d . . . . .
N1 N 0.6989(3) 0.37582(19) 0.88643(17) 0.0239(5) Uani 1 1 d . . . . .
N2 N 0.7493(3) 0.57002(19) 0.83623(17) 0.0238(4) Uani 1 1 d . . . . .
N3 N 0.8243(3) 0.66725(19) 0.63568(18) 0.0257(5) Uani 1 1 d . . . . .
N4 N 0.6401(2) 0.38586(19) 0.70604(17) 0.0237(4) Uani 1 1 d . . . . .
N5 N 0.5261(3) 0.70151(19) 0.62908(17) 0.0247(5) Uani 1 1 d . . . . .
C1 C 0.6537(3) 0.4261(2) 0.9558(2) 0.0258(5) Uani 1 1 d . . . . .
H1A H 0.681674 0.374032 1.023690 0.031 Uiso 1 1 calc R U . . .
H1B H 0.544856 0.455192 0.950475 0.031 Uiso 1 1 calc R U . . .
C2 C 0.7298(3) 0.5127(2) 0.9324(2) 0.0249(5) Uani 1 1 d . . . . .
C3 C 0.7734(3) 0.5333(2) 1.0089(2) 0.0277(6) Uani 1 1 d . . . . .
H3 H 0.760580 0.492054 1.075248 0.033 Uiso 1 1 calc R U . . .
C4 C 0.8363(3) 0.6171(3) 0.9835(2) 0.0320(6) Uani 1 1 d . . . . .
H4 H 0.863795 0.633829 1.033054 0.038 Uiso 1 1 calc R U . . .
C5 C 0.8581(3) 0.6756(2) 0.8846(2) 0.0297(6) Uani 1 1 d . . . . .
H5 H 0.902490 0.730872 0.866946 0.036 Uiso 1 1 calc R U . . .
C6 C 0.8123(3) 0.6504(2) 0.8122(2) 0.0257(5) Uani 1 1 d . . . . .
C7 C 0.8251(3) 0.7182(2) 0.7038(2) 0.0282(6) Uani 1 1 d . . . . .
H7A H 0.741797 0.781634 0.683670 0.034 Uiso 1 1 calc R U . . .
H7B H 0.918034 0.739355 0.696458 0.034 Uiso 1 1 calc R U . . .
C8 C 0.9813(3) 0.6202(2) 0.6159(2) 0.0282(6) Uani 1 1 d . . . . .
H8A H 1.041262 0.669688 0.602385 0.034 Uiso 1 1 calc R U . . .
H8B H 0.980819 0.605202 0.557660 0.034 Uiso 1 1 calc R U . . .
C9 C 1.0502(3) 0.5198(2) 0.7049(2) 0.0267(5) Uani 1 1 d . . . . .
H9A H 1.155651 0.492408 0.694635 0.032 Uiso 1 1 calc R U . . .
H9B H 1.044658 0.533534 0.764226 0.032 Uiso 1 1 calc R U . . .
C10 C 1.0383(3) 0.3770(2) 0.6676(2) 0.0288(6) Uani 1 1 d . . . . .
H10A H 1.068906 0.419501 0.602646 0.035 Uiso 1 1 calc R U . . .
H10B H 0.965744 0.344327 0.657450 0.035 Uiso 1 1 calc R U . . .
C11 C 1.1750(4) 0.2922(2) 0.7277(2) 0.0324(6) Uani 1 1 d . . . . .
H11A H 1.227157 0.252664 0.690135 0.039 Uiso 1 1 calc R U . . .
H11B H 1.244687 0.323655 0.743334 0.039 Uiso 1 1 calc R U . . .
C12 C 1.2305(4) 0.1677(3) 0.8977(2) 0.0331(6) Uani 1 1 d . . . . .
H12A H 1.274868 0.215390 0.909711 0.040 Uiso 1 1 calc R U . . .
H12B H 1.310746 0.117200 0.882961 0.040 Uiso 1 1 calc R U . . .
C13 C 1.1511(4) 0.1112(3) 0.9886(2) 0.0343(6) Uani 1 1 d . . . . .
H13A H 1.091986 0.074291 0.971233 0.041 Uiso 1 1 calc R U . . .
H13B H 1.226430 0.058804 1.039885 0.041 Uiso 1 1 calc R U . . .
C14 C 0.8963(3) 0.2104(3) 1.0029(2) 0.0324(6) Uani 1 1 d . . . . .
H14A H 0.839027 0.224214 1.055894 0.039 Uiso 1 1 calc R U . . .
H14B H 0.868617 0.153675 0.995847 0.039 Uiso 1 1 calc R U . . .
C15 C 0.8574(3) 0.3097(2) 0.9051(2) 0.0256(5) Uani 1 1 d . . . . .
H15A H 0.921919 0.353462 0.902673 0.031 Uiso 1 1 calc R U . . .
H15B H 0.883499 0.288255 0.850468 0.031 Uiso 1 1 calc R U . . .
C16 C 0.5943(3) 0.3175(2) 0.8821(2) 0.0252(5) Uani 1 1 d . . . . .
H16A H 0.491428 0.355043 0.887370 0.030 Uiso 1 1 calc R U . . .
H16B H 0.617500 0.248432 0.937435 0.030 Uiso 1 1 calc R U . . .
C17 C 0.6089(3) 0.3058(2) 0.7845(2) 0.0250(5) Uani 1 1 d . . . . .
C18 C 0.5883(3) 0.2185(2) 0.7750(2) 0.0288(6) Uani 1 1 d . . . . .
H18 H 0.568628 0.162602 0.830392 0.035 Uiso 1 1 calc R U . . .
C19 C 0.5974(4) 0.2159(3) 0.6813(3) 0.0334(6) Uani 1 1 d . . . . .
H19 H 0.583765 0.158324 0.673393 0.040 Uiso 1 1 calc R U . . .
C20 C 0.6271(3) 0.3004(3) 0.6001(2) 0.0307(6) Uani 1 1 d . . . . .
H20 H 0.632519 0.301025 0.536703 0.037 Uiso 1 1 calc R U . . .
C21 C 0.6485(3) 0.3837(2) 0.6157(2) 0.0249(5) Uani 1 1 d . . . . .
C22 C 0.6834(3) 0.4792(2) 0.5324(2) 0.0254(5) Uani 1 1 d . . . . .
C23 C 0.7432(3) 0.7468(2) 0.5409(2) 0.0294(6) Uani 1 1 d . . . . .
H23A H 0.760316 0.718280 0.490907 0.035 Uiso 1 1 calc R U . . .
H23B H 0.781283 0.808691 0.517053 0.035 Uiso 1 1 calc R U . . .
C24 C 0.5772(3) 0.7771(2) 0.5567(2) 0.0275(6) Uani 1 1 d . . . . .
C25 C 0.4813(4) 0.8762(2) 0.5021(2) 0.0313(6) Uani 1 1 d . . . . .
H25 H 0.518149 0.927781 0.451870 0.038 Uiso 1 1 calc R U . . .
C26 C 0.3309(4) 0.8966(3) 0.5236(2) 0.0346(6) Uani 1 1 d . . . . .
H26 H 0.264686 0.962018 0.487389 0.042 Uiso 1 1 calc R U . . .
C27 C 0.2785(3) 0.8184(2) 0.6001(2) 0.0317(6) Uani 1 1 d . . . . .
H27 H 0.177624 0.830806 0.616536 0.038 Uiso 1 1 calc R U . . .
C28 C 0.3807(3) 0.7218(2) 0.6510(2) 0.0258(5) Uani 1 1 d . . . . .
C29 C 0.3388(3) 0.6311(2) 0.7363(2) 0.0258(5) Uani 1 1 d . . . . .
P P 0.44529(9) 0.91795(7) 0.80903(6) 0.03465(18) Uani 1 1 d D U . . .
F1 F 0.3515(3) 0.93108(18) 0.90090(17) 0.0507(5) Uani 1 1 d D U . . .
F2 F 0.5363(3) 0.9064(2) 0.71628(19) 0.0666(7) Uani 1 1 d D U . . .
F3A F 0.5379(14) 0.8086(8) 0.8826(10) 0.106(4) Uani 0.59(2) 1 d D U P A 1
F4A F 0.3216(12) 0.8725(9) 0.7887(7) 0.088(3) Uani 0.59(2) 1 d D U P A 1
F5A F 0.3502(9) 1.0348(6) 0.7376(6) 0.0591(19) Uani 0.59(2) 1 d D U P A 1
F6A F 0.5581(9) 0.9750(8) 0.8299(5) 0.068(2) Uani 0.59(2) 1 d D U P A 1
F3B F 0.492(2) 0.7919(8) 0.8683(16) 0.084(4) Uani 0.41(2) 1 d D U P A 2
F4B F 0.3010(11) 0.9039(14) 0.7713(14) 0.091(4) Uani 0.41(2) 1 d D U P A 2
F5B F 0.402(2) 1.0384(7) 0.7484(13) 0.094(5) Uani 0.41(2) 1 d D U P A 2
F6B F 0.5999(13) 0.916(2) 0.8446(12) 0.106(5) Uani 0.41(2) 1 d D U P A 2
O1S O -0.0334(3) 0.9029(2) 0.4710(2) 0.0513(6) Uani 1 1 d . . . . .
N1S N 0.0315(3) 0.9593(2) 0.3084(2) 0.0361(6) Uani 1 1 d . . . . .
C1S C -0.0173(4) 0.8956(3) 0.3906(3) 0.0408(7) Uani 1 1 d . . . . .
H1S H -0.042234 0.838977 0.387335 0.049 Uiso 1 1 calc R U . . .
C2S C 0.0635(4) 1.0545(3) 0.2993(3) 0.0433(8) Uani 1 1 d . . . . .
H2SA H 0.159288 1.058253 0.269627 0.065 Uiso 1 1 calc R U . . .
H2SB H 0.067018 1.054420 0.364153 0.065 Uiso 1 1 calc R U . . .
H2SC H -0.014292 1.114382 0.257879 0.065 Uiso 1 1 calc R U . . .
C3S C 0.0297(4) 0.9460(3) 0.2151(3) 0.0432(8) Uani 1 1 d . . . . .
H3SA H -0.052884 0.999269 0.171711 0.065 Uiso 1 1 calc R U . . .
H3SB H 0.017562 0.877574 0.229562 0.065 Uiso 1 1 calc R U . . .
H3SC H 0.123119 0.952610 0.182995 0.065 Uiso 1 1 calc R U . . .

loop_
_atom_site_aniso_label
_atom_site_aniso_U_11
_atom_site_aniso_U_22
_atom_site_aniso_U_33
_atom_site_aniso_U_23
_atom_site_aniso_U_13
_atom_site_aniso_U_12
In 0.02136(11) 0.02580(11) 0.02140(11) -0.01249(8) 0.00348(7) -0.00519(7)
O1 0.0267(9) 0.0280(10) 0.0287(10) -0.0157(8) 0.0071(8) -0.0076(8)
O2 0.0292(10) 0.0328(11) 0.0318(11) -0.0135(9) 0.0033(8) -0.0047(8)
O3 0.0251(10) 0.0349(11) 0.0300(10) -0.0166(9) -0.0018(8) -0.0023(8)
O4 0.0300(10) 0.0315(10) 0.0219(9) -0.0146(8) 0.0050(8) -0.0082(8)
O5 0.0322(11) 0.0394(12) 0.0259(10) -0.0176(9) 0.0050(8) -0.0072(9)
O6 0.0211(9) 0.0323(10) 0.0287(10) -0.0144(8) 0.0063(7) -0.0070(8)
O7 0.0242(10) 0.0408(12) 0.0344(11) -0.0176(9) 0.0046(8) -0.0074(9)
N1 0.0217(11) 0.0289(11) 0.0239(11) -0.0153(9) 0.0047(9) -0.0049(9)
N2 0.0204(10) 0.0312(12) 0.0250(11) -0.0178(10) 0.0037(8) -0.0056(9)
N3 0.0231(11) 0.0277(11) 0.0274(12) -0.0142(10) 0.0043(9) -0.0050(9)
N4 0.0191(10) 0.0277(11) 0.0251(11) -0.0137(9) 0.0019(8) -0.0035(8)
N5 0.0241(11) 0.0273(11) 0.0241(11) -0.0132(9) 0.0020(9) -0.0052(9)
C1 0.0256(13) 0.0334(14) 0.0232(12) -0.0166(11) 0.0061(10) -0.0088(11)
C2 0.0204(12) 0.0306(14) 0.0257(13) -0.0159(11) 0.0033(10) -0.0036(10)
C3 0.0222(13) 0.0385(15) 0.0264(13) -0.0193(12) 0.0033(10) -0.0054(11)
C4 0.0245(13) 0.0436(17) 0.0360(16) -0.0259(14) 0.0015(11) -0.0063(12)
C5 0.0254(13) 0.0335(15) 0.0376(16) -0.0224(13) 0.0024(11) -0.0074(11)
C6 0.0205(12) 0.0289(13) 0.0312(14) -0.0180(12) 0.0044(10) -0.0040(10)
C7 0.0277(13) 0.0286(14) 0.0339(15) -0.0184(12) 0.0043(11) -0.0082(11)
C8 0.0242(13) 0.0312(14) 0.0308(14) -0.0157(12) 0.0073(11) -0.0067(11)
C9 0.0229(12) 0.0296(14) 0.0306(14) -0.0155(11) 0.0052(11) -0.0079(10)
C10 0.0288(14) 0.0305(14) 0.0301(14) -0.0176(12) 0.0058(11) -0.0057(11)
C11 0.0302(14) 0.0337(15) 0.0334(15) -0.0172(13) 0.0076(12) -0.0048(12)
C12 0.0292(14) 0.0324(15) 0.0364(16) -0.0172(13) 0.0010(12) -0.0013(12)
C13 0.0342(15) 0.0309(15) 0.0342(16) -0.0149(13) -0.0003(12) -0.0007(12)
C14 0.0246(14) 0.0328(15) 0.0322(15) -0.0076(12) -0.0014(11) -0.0050(11)
C15 0.0210(12) 0.0299(14) 0.0267(13) -0.0135(11) 0.0033(10) -0.0057(10)
C16 0.0224(12) 0.0305(14) 0.0247(13) -0.0141(11) 0.0039(10) -0.0065(10)
C17 0.0192(12) 0.0313(14) 0.0263(13) -0.0151(11) 0.0011(10) -0.0043(10)
C18 0.0276(13) 0.0267(14) 0.0341(15) -0.0146(12) 0.0022(11) -0.0072(11)
C19 0.0335(15) 0.0329(15) 0.0406(17) -0.0229(13) 0.0008(13) -0.0065(12)
C20 0.0275(14) 0.0373(15) 0.0323(15) -0.0215(13) 0.0005(11) -0.0049(12)
C21 0.0194(12) 0.0310(14) 0.0251(13) -0.0157(11) -0.0013(10) -0.0011(10)
C22 0.0198(12) 0.0326(14) 0.0256(13) -0.0166(11) 0.0026(10) -0.0028(10)
C23 0.0313(15) 0.0295(14) 0.0266(14) -0.0112(12) 0.0039(11) -0.0084(12)
C24 0.0310(14) 0.0290(14) 0.0256(13) -0.0147(11) 0.0016(11) -0.0077(11)
C25 0.0365(15) 0.0281(14) 0.0281(14) -0.0119(12) -0.0014(12) -0.0060(12)
C26 0.0351(16) 0.0308(15) 0.0344(16) -0.0142(13) -0.0027(12) -0.0013(12)
C27 0.0274(14) 0.0333(15) 0.0343(15) -0.0175(13) -0.0009(12) -0.0017(12)
C28 0.0236(13) 0.0326(14) 0.0252(13) -0.0173(11) 0.0006(10) -0.0050(11)
C29 0.0214(12) 0.0321(14) 0.0281(13) -0.0173(11) 0.0019(10) -0.0057(10)
P 0.0307(4) 0.0360(4) 0.0345(4) -0.0146(3) 0.0055(3) -0.0056(3)
F1 0.0617(14) 0.0507(13) 0.0444(12) -0.0231(10) 0.0201(10) -0.0212(11)
F2 0.0728(17) 0.0560(14) 0.0538(14) -0.0223(12) 0.0283(13) 0.0021(12)
F3A 0.081(6) 0.065(4) 0.072(5) 0.025(5) 0.033(4) 0.040(4)
F4A 0.126(7) 0.129(6) 0.079(4) -0.078(4) 0.057(4) -0.098(6)
F5A 0.050(3) 0.056(3) 0.039(3) -0.004(2) 0.003(3) 0.010(2)
F6A 0.056(3) 0.106(5) 0.058(3) -0.035(3) 0.014(2) -0.048(4)
F3B 0.091(10) 0.050(4) 0.080(7) -0.017(4) 0.031(6) 0.006(4)
F4B 0.033(4) 0.131(9) 0.128(10) -0.083(8) -0.028(5) 0.006(5)
F5B 0.142(12) 0.032(4) 0.097(9) -0.030(4) 0.083(7) -0.021(5)
F6B 0.055(5) 0.178(14) 0.127(9) -0.096(10) 0.000(5) -0.043(7)
O1S 0.0496(15) 0.0616(17) 0.0505(15) -0.0288(14) 0.0040(12) -0.0180(13)
N1S 0.0320(13) 0.0365(14) 0.0404(15) -0.0179(12) 0.0029(11) -0.0071(11)
C1S 0.0404(18) 0.0426(18) 0.0422(18) -0.0194(15) 0.0002(14) -0.0118(14)
C2S 0.0420(18) 0.0374(17) 0.049(2) -0.0154(15) 0.0030(15) -0.0116(14)
C3S 0.0459(19) 0.0437(19) 0.0398(18) -0.0194(15) 0.0033(15) -0.0083(15)

loop_
_atom_type_symbol
_atom_type_description
_atom_type_scat_dispersion_real
_atom_type_scat_dispersion_imag
_atom_type_scat_source
C C 0.0181 0.0091 'International Tables Vol C Tables 4.2.6.8 and 6.1.1.4'
H H 0.0000 0.0000 'International Tables Vol C Tables 4.2.6.8 and 6.1.1.4'
F F 0.0727 0.0534 'International Tables Vol C Tables 4.2.6.8 and 6.1.1.4'
In In 0.0822 5.0449 'International Tables Vol C Tables 4.2.6.8 and 6.1.1.4'
N N 0.0311 0.0180 'International Tables Vol C Tables 4.2.6.8 and 6.1.1.4'
O O 0.0492 0.0322 'International Tables Vol C Tables 4.2.6.8 and 6.1.1.4'
P P 0.2955 0.4335 'International Tables Vol C Tables 4.2.6.8 and 6.1.1.4'

loop_
_exptl_crystal_face_index_h
_exptl_crystal_face_index_k
_exptl_crystal_face_index_l
_exptl_crystal_face_perp_dist
-5 -6 -5 0.0526
2 -2 -9 0.0686
5 2 -4 0.0906
2 5 9 0.0274
0 -7 2 0.0094
-1 7 -1 0.0343
3 -6 -3 0.0542
-2 -9 -1 0.0265
-4 -1 6 0.0827
2 9 1 0.0362
2 -2 6 0.0185
-5 2 -2 0.0536
-2 2 -6 0.0586
0 8 0 0.0253
0 -8 0 0.0102

loop_
_geom_angle_atom_site_label_1
_geom_angle_atom_site_label_2
_geom_angle_atom_site_label_3
_geom_angle
_geom_angle_site_symmetry_1
_geom_angle_site_symmetry_3
_geom_angle_publ_flag
O4 In O6 118.66(8) . . ?
O4 In N1 134.09(7) . . ?
O4 In N2 146.04(8) . . ?
O4 In N3 74.84(8) . . ?
O4 In N4 71.51(8) . . ?
O4 In N5 80.43(8) . . ?
O6 In N1 73.10(7) . . ?
O6 In N2 89.98(8) . . ?
O6 In N3 132.29(8) . . ?
O6 In N4 81.99(8) . . ?
O6 In N5 70.76(8) . . ?
N2 In N1 68.59(8) . . ?
N2 In N3 72.15(8) . . ?
N2 In N4 134.75(9) . . ?
N2 In N5 93.73(8) . . ?
N3 In N1 132.77(8) . . ?
N4 In N1 66.45(8) . . ?
N4 In N3 141.12(8) . . ?
N5 In N1 139.56(7) . . ?
N5 In N3 66.90(8) . . ?
N5 In N4 124.35(8) . . ?
C10 O1 C9 111.3(2) . . ?
C11 O2 C12 115.3(2) . . ?
C14 O3 C13 117.5(2) . . ?
C22 O4 In 121.91(18) . . ?
C29 O6 In 121.59(18) . . ?
C1 N1 In 103.76(17) . . ?
C1 N1 C15 113.0(2) . . ?
C1 N1 C16 112.6(2) . . ?
C15 N1 In 108.61(16) . . ?
C16 N1 In 106.81(16) . . ?
C16 N1 C15 111.6(2) . . ?
C2 N2 In 120.76(19) . . ?
C2 N2 C6 119.5(2) . . ?
C6 N2 In 119.76(18) . . ?
C7 N3 In 107.63(16) . . ?
C7 N3 C8 110.4(2) . . ?
C7 N3 C23 109.1(2) . . ?
C8 N3 In 112.74(17) . . ?
C23 N3 In 107.26(17) . . ?
C23 N3 C8 109.6(2) . . ?
C17 N4 In 123.99(18) . . ?
C17 N4 C21 119.7(2) . . ?
C21 N4 In 116.28(19) . . ?
C24 N5 In 122.67(19) . . ?
C28 N5 In 117.62(19) . . ?
C28 N5 C24 119.6(3) . . ?
N1 C1 H1A 109.7 . . ?
N1 C1 H1B 109.7 . . ?
N1 C1 C2 110.0(2) . . ?
H1A C1 H1B 108.2 . . ?
C2 C1 H1A 109.7 . . ?
C2 C1 H1B 109.7 . . ?
N2 C2 C1 117.8(2) . . ?
N2 C2 C3 122.0(3) . . ?
C3 C2 C1 120.2(3) . . ?
C2 C3 H3 120.9 . . ?
C4 C3 C2 118.3(3) . . ?
C4 C3 H3 120.9 . . ?
C3 C4 H4 120.0 . . ?
C5 C4 C3 119.9(3) . . ?
C5 C4 H4 120.0 . . ?
C4 C5 H5 120.6 . . ?
C4 C5 C6 118.7(3) . . ?
C6 C5 H5 120.6 . . ?
N2 C6 C5 121.6(3) . . ?
N2 C6 C7 119.0(2) . . ?
C5 C6 C7 119.3(3) . . ?
N3 C7 C6 114.8(2) . . ?
N3 C7 H7A 108.6 . . ?
N3 C7 H7B 108.6 . . ?
C6 C7 H7A 108.6 . . ?
C6 C7 H7B 108.6 . . ?
H7A C7 H7B 107.6 . . ?
N3 C8 H8A 109.7 . . ?
N3 C8 H8B 109.7 . . ?
N3 C8 C9 109.9(2) . . ?
H8A C8 H8B 108.2 . . ?
C9 C8 H8A 109.7 . . ?
C9 C8 H8B 109.7 . . ?
O1 C9 C8 108.6(2) . . ?
O1 C9 H9A 110.0 . . ?
O1 C9 H9B 110.0 . . ?
C8 C9 H9A 110.0 . . ?
C8 C9 H9B 110.0 . . ?
H9A C9 H9B 108.4 . . ?
O1 C10 H10A 109.4 . . ?
O1 C10 H10B 109.4 . . ?
O1 C10 C11 111.3(2) . . ?
H10A C10 H10B 108.0 . . ?
C11 C10 H10A 109.4 . . ?
C11 C10 H10B 109.4 . . ?
O2 C11 C10 107.3(2) . . ?
O2 C11 H11A 110.3 . . ?
O2 C11 H11B 110.3 . . ?
C10 C11 H11A 110.3 . . ?
C10 C11 H11B 110.3 . . ?
H11A C11 H11B 108.5 . . ?
O2 C12 H12A 110.1 . . ?
O2 C12 H12B 110.1 . . ?
O2 C12 C13 108.2(3) . . ?
H12A C12 H12B 108.4 . . ?
C13 C12 H12A 110.1 . . ?
C13 C12 H12B 110.1 . . ?
O3 C13 C12 113.7(3) . . ?
O3 C13 H13A 108.8 . . ?
O3 C13 H13B 108.8 . . ?
C12 C13 H13A 108.8 . . ?
C12 C13 H13B 108.8 . . ?
H13A C13 H13B 107.7 . . ?
O3 C14 H14A 109.6 . . ?
O3 C14 H14B 109.6 . . ?
O3 C14 C15 110.4(2) . . ?
H14A C14 H14B 108.1 . . ?
C15 C14 H14A 109.6 . . ?
C15 C14 H14B 109.6 . . ?
N1 C15 C14 117.5(2) . . ?
N1 C15 H15A 107.9 . . ?
N1 C15 H15B 107.9 . . ?
C14 C15 H15A 107.9 . . ?
C14 C15 H15B 107.9 . . ?
H15A C15 H15B 107.2 . . ?
N1 C16 H16A 109.8 . . ?
N1 C16 H16B 109.8 . . ?
N1 C16 C17 109.3(2) . . ?
H16A C16 H16B 108.3 . . ?
C17 C16 H16A 109.8 . . ?
C17 C16 H16B 109.8 . . ?
N4 C17 C16 116.0(2) . . ?
N4 C17 C18 121.2(3) . . ?
C18 C17 C16 122.8(3) . . ?
C17 C18 H18 120.4 . . ?
C17 C18 C19 119.2(3) . . ?
C19 C18 H18 120.4 . . ?
C18 C19 H19 120.5 . . ?
C20 C19 C18 119.0(3) . . ?
C20 C19 H19 120.5 . . ?
C19 C20 H20 120.8 . . ?
C21 C20 C19 118.5(3) . . ?
C21 C20 H20 120.8 . . ?
N4 C21 C20 122.4(3) . . ?
N4 C21 C22 114.9(2) . . ?
C20 C21 C22 122.8(3) . . ?
O4 C22 C21 115.1(2) . . ?
O5 C22 O4 126.2(3) . . ?
O5 C22 C21 118.6(3) . . ?
N3 C23 H23A 109.7 . . ?
N3 C23 H23B 109.7 . . ?
N3 C23 C24 109.8(2) . . ?
H23A C23 H23B 108.2 . . ?
C24 C23 H23A 109.7 . . ?
C24 C23 H23B 109.7 . . ?
N5 C24 C23 115.1(3) . . ?
N5 C24 C25 121.4(3) . . ?
C25 C24 C23 123.5(3) . . ?
C24 C25 H25 120.5 . . ?
C26 C25 C24 119.0(3) . . ?
C26 C25 H25 120.5 . . ?
C25 C26 H26 120.2 . . ?
C25 C26 C27 119.5(3) . . ?
C27 C26 H26 120.2 . . ?
C26 C27 H27 120.9 . . ?
C28 C27 C26 118.1(3) . . ?
C28 C27 H27 120.9 . . ?
N5 C28 C27 122.3(3) . . ?
N5 C28 C29 114.4(2) . . ?
C27 C28 C29 123.3(3) . . ?
O6 C29 C28 115.5(2) . . ?
O7 C29 O6 125.9(3) . . ?
O7 C29 C28 118.6(3) . . ?
F1 P F5A 88.8(4) . . ?
F1 P F6A 87.5(3) . . ?
F1 P F3B 91.1(9) . . ?
F2 P F1 179.01(16) . . ?
F2 P F5A 90.2(4) . . ?
F2 P F6A 92.8(3) . . ?
F2 P F3B 89.6(9) . . ?
F3A P F1 88.5(6) . . ?
F3A P F2 92.4(6) . . ?
F3A P F4A 92.9(6) . . ?
F3A P F5A 176.3(8) . . ?
F3A P F6A 91.7(5) . . ?
F4A P F1 88.7(3) . . ?
F4A P F2 91.0(3) . . ?
F4A P F5A 89.7(5) . . ?
F4A P F6A 173.9(5) . . ?
F5A P F6A 85.5(4) . . ?
F4B P F1 88.3(7) . . ?
F4B P F2 91.1(7) . . ?
F4B P F3B 85.4(7) . . ?
F5B P F1 91.0(5) . . ?
F5B P F2 88.3(5) . . ?
F5B P F3B 177.8(10) . . ?
F5B P F4B 94.0(8) . . ?
F5B P F6B 92.8(7) . . ?
F6B P F1 97.2(6) . . ?
F6B P F2 83.5(6) . . ?
F6B P F3B 87.6(8) . . ?
F6B P F4B 171.2(9) . . ?
C1S N1S C2S 123.0(3) . . ?
C1S N1S C3S 120.4(3) . . ?
C2S N1S C3S 115.6(3) . . ?
O1S C1S N1S 127.1(4) . . ?
O1S C1S H1S 116.4 . . ?
N1S C1S H1S 116.4 . . ?
N1S C2S H2SA 109.5 . . ?
N1S C2S H2SB 109.5 . . ?
N1S C2S H2SC 109.5 . . ?
H2SA C2S H2SB 109.5 . . ?
H2SA C2S H2SC 109.5 . . ?
H2SB C2S H2SC 109.5 . . ?
N1S C3S H3SA 109.5 . . ?
N1S C3S H3SB 109.5 . . ?
N1S C3S H3SC 109.5 . . ?
H3SA C3S H3SB 109.5 . . ?
H3SA C3S H3SC 109.5 . . ?
H3SB C3S H3SC 109.5 . . ?

loop_
_geom_bond_atom_site_label_1
_geom_bond_atom_site_label_2
_geom_bond_distance
_geom_bond_site_symmetry_2
_geom_bond_publ_flag
In O4 2.1976(19) . ?
In O6 2.2260(18) . ?
In N1 2.594(2) . ?
In N2 2.277(2) . ?
In N3 2.511(2) . ?
In N4 2.298(2) . ?
In N5 2.296(2) . ?
O1 C9 1.442(3) . ?
O1 C10 1.441(3) . ?
O2 C11 1.412(4) . ?
O2 C12 1.420(4) . ?
O3 C13 1.430(4) . ?
O3 C14 1.423(4) . ?
O4 C22 1.284(4) . ?
O5 C22 1.229(4) . ?
O6 C29 1.284(4) . ?
O7 C29 1.233(4) . ?
N1 C1 1.464(3) . ?
N1 C15 1.482(3) . ?
N1 C16 1.465(4) . ?
N2 C2 1.341(4) . ?
N2 C6 1.347(4) . ?
N3 C7 1.475(4) . ?
N3 C8 1.485(3) . ?
N3 C23 1.477(4) . ?
N4 C17 1.336(4) . ?
N4 C21 1.343(4) . ?
N5 C24 1.340(4) . ?
N5 C28 1.336(4) . ?
C1 H1A 0.9700 . ?
C1 H1B 0.9700 . ?
C1 C2 1.506(4) . ?
C2 C3 1.392(4) . ?
C3 H3 0.9300 . ?
C3 C4 1.386(4) . ?
C4 H4 0.9300 . ?
C4 C5 1.382(5) . ?
C5 H5 0.9300 . ?
C5 C6 1.389(4) . ?
C6 C7 1.504(4) . ?
C7 H7A 0.9700 . ?
C7 H7B 0.9700 . ?
C8 H8A 0.9700 . ?
C8 H8B 0.9700 . ?
C8 C9 1.506(4) . ?
C9 H9A 0.9700 . ?
C9 H9B 0.9700 . ?
C10 H10A 0.9700 . ?
C10 H10B 0.9700 . ?
C10 C11 1.514(4) . ?
C11 H11A 0.9700 . ?
C11 H11B 0.9700 . ?
C12 H12A 0.9700 . ?
C12 H12B 0.9700 . ?
C12 C13 1.508(5) . ?
C13 H13A 0.9700 . ?
C13 H13B 0.9700 . ?
C14 H14A 0.9700 . ?
C14 H14B 0.9700 . ?
C14 C15 1.532(4) . ?
C15 H15A 0.9700 . ?
C15 H15B 0.9700 . ?
C16 H16A 0.9700 . ?
C16 H16B 0.9700 . ?
C16 C17 1.511(4) . ?
C17 C18 1.391(4) . ?
C18 H18 0.9300 . ?
C18 C19 1.394(4) . ?
C19 H19 0.9300 . ?
C19 C20 1.386(5) . ?
C20 H20 0.9300 . ?
C20 C21 1.383(4) . ?
C21 C22 1.516(4) . ?
C23 H23A 0.9700 . ?
C23 H23B 0.9700 . ?
C23 C24 1.500(4) . ?
C24 C25 1.391(4) . ?
C25 H25 0.9300 . ?
C25 C26 1.377(5) . ?
C26 H26 0.9300 . ?
C26 C27 1.395(5) . ?
C27 H27 0.9300 . ?
C27 C28 1.384(4) . ?
C28 C29 1.514(4) . ?
P F1 1.604(2) . ?
P F2 1.596(2) . ?
P F3A 1.543(6) . ?
P F4A 1.564(7) . ?
P F5A 1.606(6) . ?
P F6A 1.608(6) . ?
P F3B 1.606(10) . ?
P F4B 1.571(9) . ?
P F5B 1.541(9) . ?
P F6B 1.542(9) . ?
O1S C1S 1.229(5) . ?
N1S C1S 1.319(5) . ?
N1S C2S 1.438(5) . ?
N1S C3S 1.469(5) . ?
C1S H1S 0.9300 . ?
C2S H2SA 0.9600 . ?
C2S H2SB 0.9600 . ?
C2S H2SC 0.9600 . ?
C3S H3SA 0.9600 . ?
C3S H3SB 0.9600 . ?
C3S H3SC 0.9600 . ?

loop_
_geom_torsion_atom_site_label_1
_geom_torsion_atom_site_label_2
_geom_torsion_atom_site_label_3
_geom_torsion_atom_site_label_4
_geom_torsion
_geom_torsion_site_symmetry_1
_geom_torsion_site_symmetry_2
_geom_torsion_site_symmetry_3
_geom_torsion_site_symmetry_4
_geom_torsion_publ_flag
In O4 C22 O5 174.3(2) . . . . ?
In O4 C22 C21 -6.2(3) . . . . ?
In O6 C29 O7 -177.4(2) . . . . ?
In O6 C29 C28 1.9(3) . . . . ?
In N1 C1 C2 -45.6(2) . . . . ?
In N1 C15 C14 -179.0(2) . . . . ?
In N1 C16 C17 44.3(2) . . . . ?
In N2 C2 C1 -1.9(3) . . . . ?
In N2 C2 C3 -179.9(2) . . . . ?
In N2 C6 C5 179.8(2) . . . . ?
In N2 C6 C7 3.3(3) . . . . ?
In N3 C7 C6 28.2(3) . . . . ?
In N3 C8 C9 -44.7(3) . . . . ?
In N3 C23 C24 44.8(3) . . . . ?
In N4 C17 C16 1.3(3) . . . . ?
In N4 C17 C18 180.0(2) . . . . ?
In N4 C21 C20 -179.1(2) . . . . ?
In N4 C21 C22 1.0(3) . . . . ?
In N5 C24 C23 -5.2(3) . . . . ?
In N5 C24 C25 175.5(2) . . . . ?
In N5 C28 C27 -175.8(2) . . . . ?
In N5 C28 C29 5.0(3) . . . . ?
O1 C10 C11 O2 65.9(3) . . . . ?
O2 C12 C13 O3 -72.3(3) . . . . ?
O3 C14 C15 N1 -157.2(2) . . . . ?
N1 C1 C2 N2 36.3(3) . . . . ?
N1 C1 C2 C3 -145.6(3) . . . . ?
N1 C16 C17 N4 -33.7(3) . . . . ?
N1 C16 C17 C18 147.7(3) . . . . ?
N2 C2 C3 C4 1.1(4) . . . . ?
N2 C6 C7 N3 -23.4(4) . . . . ?
N3 C8 C9 O1 64.9(3) . . . . ?
N3 C23 C24 N5 -29.2(3) . . . . ?
N3 C23 C24 C25 150.1(3) . . . . ?
N4 C17 C18 C19 -1.3(4) . . . . ?
N4 C21 C22 O4 3.2(3) . . . . ?
N4 C21 C22 O5 -177.3(2) . . . . ?
N5 C24 C25 C26 0.3(5) . . . . ?
N5 C28 C29 O6 -4.5(4) . . . . ?
N5 C28 C29 O7 174.9(3) . . . . ?
C1 N1 C15 C14 66.5(3) . . . . ?
C1 N1 C16 C17 157.5(2) . . . . ?
C1 C2 C3 C4 -176.9(3) . . . . ?
C2 N2 C6 C5 0.0(4) . . . . ?
C2 N2 C6 C7 -176.4(2) . . . . ?
C2 C3 C4 C5 -1.8(4) . . . . ?
C3 C4 C5 C6 1.6(4) . . . . ?
C4 C5 C6 N2 -0.7(4) . . . . ?
C4 C5 C6 C7 175.7(3) . . . . ?
C5 C6 C7 N3 160.1(3) . . . . ?
C6 N2 C2 C1 177.8(2) . . . . ?
C6 N2 C2 C3 -0.2(4) . . . . ?
C7 N3 C8 C9 75.7(3) . . . . ?
C7 N3 C23 C24 -71.5(3) . . . . ?
C8 N3 C7 C6 -95.2(3) . . . . ?
C8 N3 C23 C24 167.5(2) . . . . ?
C9 O1 C10 C11 78.3(3) . . . . ?
C10 O1 C9 C8 93.5(3) . . . . ?
C11 O2 C12 C13 173.2(2) . . . . ?
C12 O2 C11 C10 -156.5(2) . . . . ?
C13 O3 C14 C15 -87.8(3) . . . . ?
C14 O3 C13 C12 99.4(3) . . . . ?
C15 N1 C1 C2 71.8(3) . . . . ?
C15 N1 C16 C17 -74.2(3) . . . . ?
C16 N1 C1 C2 -160.7(2) . . . . ?
C16 N1 C15 C14 -61.6(3) . . . . ?
C16 C17 C18 C19 177.3(3) . . . . ?
C17 N4 C21 C20 -0.5(4) . . . . ?
C17 N4 C21 C22 179.6(2) . . . . ?
C17 C18 C19 C20 0.1(4) . . . . ?
C18 C19 C20 C21 0.8(4) . . . . ?
C19 C20 C21 N4 -0.7(4) . . . . ?
C19 C20 C21 C22 179.2(3) . . . . ?
C20 C21 C22 O4 -176.7(3) . . . . ?
C20 C21 C22 O5 2.8(4) . . . . ?
C21 N4 C17 C16 -177.2(2) . . . . ?
C21 N4 C17 C18 1.5(4) . . . . ?
C23 N3 C7 C6 144.3(2) . . . . ?
C23 N3 C8 C9 -164.1(2) . . . . ?
C23 C24 C25 C26 -178.9(3) . . . . ?
C24 N5 C28 C27 1.2(4) . . . . ?
C24 N5 C28 C29 -178.0(2) . . . . ?
C24 C25 C26 C27 0.8(5) . . . . ?
C25 C26 C27 C28 -0.9(5) . . . . ?
C26 C27 C28 N5 -0.1(4) . . . . ?
C26 C27 C28 C29 179.1(3) . . . . ?
C27 C28 C29 O6 176.3(3) . . . . ?
C27 C28 C29 O7 -4.3(4) . . . . ?
C28 N5 C24 C23 178.0(2) . . . . ?
C28 N5 C24 C25 -1.3(4) . . . . ?
C2S N1S C1S O1S -4.8(6) . . . . ?
C3S N1S C1S O1S -173.7(4) . . . . ?

loop_
_exptl_oxdiff_crystal_face_indexfrac_h
_exptl_oxdiff_crystal_face_indexfrac_k
_exptl_oxdiff_crystal_face_indexfrac_l
_exptl_oxdiff_crystal_face_x
_exptl_oxdiff_crystal_face_y
_exptl_oxdiff_crystal_face_z
-5.1873 -5.5976 -4.9498 0.9401 -0.2254 -0.2556
2.0551 -2.4273 -8.7248 0.3628 -0.0868 0.9278
5.2403 1.8615 -3.7262 -0.3493 0.0839 0.9332
2.3927 5.4794 8.9487 -0.8923 0.2138 -0.3977
0.3722 -7.1339 1.9717 -0.2282 -0.9518 -0.2050
-0.9564 7.3127 -1.0408 0.2327 0.9705 0.0630
3.1473 -6.3271 -3.0559 -0.1962 -0.8190 0.5392
-1.9506 -9.0078 -1.3769 0.2774 -0.9356 -0.2184
-4.0777 -1.2182 6.0959 0.0449 -0.1526 -0.9873
2.0276 8.9567 1.2239 -0.2760 0.9309 0.2393
2.2076 -2.3119 6.2881 -0.7270 -0.6213 -0.2923
-4.5958 2.4501 -2.1841 0.7203 0.6156 -0.3198
-2.3702 2.3439 -6.1134 0.7341 0.6274 0.2596
0.2634 8.2856 -0.1017 0.0256 0.9902 0.1376
-0.0400 -8.3522 -0.2757 -0.0258 -0.9963 -0.0815
